data_7009745
loop_
_publ_author_name
'Anderson, Peter A.'
'Astley, Timothy'
'Hitchman, Michael A.'
'Keene, F. Richard'
'Moubaraki, Boujemaa'
'Murray, Keith S.'
'Skelton, Brian W.'
'Tiekink, Edward R. T.'
'Toftlund, Hans'
'White, Allan H.'

_publ_section_title
;
 Structures and spectra of bis-tripodal iron(II) chelates, [FeL2]2+,
 where L&#x2005;=&#x2005;tris(pyrazol-1-yl)methane,
 tris(pyridin-2-yl)methane, bis(pyrazol-1-yl)(pyridin-2-yl)methane and
 tris(pyridin-2-yl)phosphine oxide. Magnetism and spin crossover in the
 (pz)3CH case
;
_journal_issue 20
_journal_name_full 'Journal of the Chemical Society, Dalton Transactions'
_journal_page_first 3505
_journal_paper_doi 10.1039/b003299i
_journal_year 2000
_chemical_formula_sum 'C32 H26 Fe N8 O6'
_chemical_formula_weight 674.45
_space_group_IT_number 14
_symmetry_cell_setting monoclinic
_symmetry_Int_Tables_number 14
_symmetry_space_group_name_Hall '-P 2yn'
_symmetry_space_group_name_H-M 'P 1 21/n 1'
_audit_creation_date 'Wed Jan 21 12:46:48 1998'
_audit_creation_method 'from TEXRAY.INF file'
_cell_angle_alpha 90
_cell_angle_beta 102.99(4)
_cell_angle_gamma 90
_cell_formula_units_Z 2
_cell_length_a 8.539(4)
_cell_length_b 10.405(4)
_cell_length_c 16.500(10)
_cell_measurement_reflns_used 23
_cell_measurement_temperature 293
_cell_measurement_theta_max 12.4
_cell_measurement_theta_min 6.2
_cell_volume 1428.5(12)
_computing_cell_refinement 'MSC/AFC Diffractometer Control'
_computing_data_collection 'MSC/AFC Diffractometer Control'
_computing_data_reduction teXsan
_computing_publication_material teXsan
_computing_structure_refinement teXsan
_diffrn_ambient_temperature 293
_diffrn_measurement_device AFC6R
_diffrn_measurement_method 'omega/2-theta scans'
_diffrn_orient_matrix_UB_11 -0.02531
_diffrn_orient_matrix_UB_12 -0.09118
_diffrn_orient_matrix_UB_13 -0.01718
_diffrn_orient_matrix_UB_21 0.08207
_diffrn_orient_matrix_UB_22 0.00284
_diffrn_orient_matrix_UB_23 -0.03470
_diffrn_orient_matrix_UB_31 0.08407
_diffrn_orient_matrix_UB_32 -0.03024
_diffrn_orient_matrix_UB_33 0.04867
_diffrn_radiation_monochromator graphite
_diffrn_radiation_source 'Rigaku rotating anode'
_diffrn_radiation_type Mo_K\a
_diffrn_radiation_wavelength 0.7107
_diffrn_reflns_av_R_equivalents .0892
_diffrn_reflns_limit_h_max 11
_diffrn_reflns_limit_h_min 0
_diffrn_reflns_limit_k_max 13
_diffrn_reflns_limit_k_min 0
_diffrn_reflns_limit_l_max 21
_diffrn_reflns_limit_l_min -21
_diffrn_reflns_number 3837
_diffrn_reflns_theta_max 27.5
_diffrn_reflns_theta_min 3.0
_diffrn_standards_decay_% -0.05
_diffrn_standards_interval_count 400
_diffrn_standards_number 3
_exptl_absorpt_coefficient_mu 0.586
_exptl_absorpt_correction_T_max 1
_exptl_absorpt_correction_T_min 0.710
_exptl_absorpt_correction_type refdelf
_exptl_absorpt_process_details Walker&Stuart_DIFABS
_exptl_crystal_colour red
_exptl_crystal_density_diffrn 1.568
_exptl_crystal_description block
_exptl_crystal_F_000 696
_exptl_crystal_size_max 0.44
_exptl_crystal_size_mid 0.18
_exptl_crystal_size_min 0.15
_refine_diff_density_max 0.38
_refine_diff_density_min -0.30
_refine_ls_extinction_coef 5.72963
_refine_ls_extinction_method Zachariasen_type_2_Gaussian_isotropic
_refine_ls_goodness_of_fit_obs 2.438
_refine_ls_hydrogen_treatment noref
_refine_ls_matrix_type full
_refine_ls_number_parameters 215
_refine_ls_number_reflns 2592
_refine_ls_number_restraints 0
_refine_ls_R_factor_obs 0.0371
_refine_ls_shift/esd_max 0.0014
_refine_ls_structure_factor_coef F
_refine_ls_weighting_scheme sigma
_refine_ls_wR_factor_obs 0.0438
_reflns_number_observed 2592
_reflns_number_total 3606
_reflns_observed_criterion I>3.0sigma(I)
_cod_data_source_file b003299i.txt
_cod_data_source_block ertfe1
_cod_depositor_comments
;
The following automatic conversions were performed:

'_atom_site_thermal_displace_type' tag value 'Uij' was replaced with
'Uani' value 37 times.

Automatic conversion script
Id: cif_fix_values 1646 2011-03-28 12:23:43Z adriana 
;
_cod_original_cell_volume 1428(1)
_cod_original_sg_symbol_H-M 'P 21/n     '
_cod_original_formula_sum 'C32 H26 Fe N8 O6 '
_cod_database_code 7009745

loop_
_symmetry_equiv_pos_as_xyz
'   +x,   +y,   +z'
1/2-x,1/2+y,1/2-z
'   -x,   -y,   -z'
1/2+x,1/2-y,1/2+z

loop_
_atom_site_aniso_label
_atom_site_aniso_U_11
_atom_site_aniso_U_22
_atom_site_aniso_U_33
_atom_site_aniso_U_12
_atom_site_aniso_U_13
_atom_site_aniso_U_23
Fe 0.0237(2) 0.0209(2) 0.0248(2) -0.0025(2) 0.0039(2) -0.0018(2)
O1 0.067(1) 0.056(1) 0.061(1) 0.015(1) 0.020(1) 0.008(1)
O2 0.058(1) 0.091(2) 0.078(2) 0.003(1) -0.001(1) -0.021(1)
O3 0.077(2) 0.050(1) 0.140(2) -0.004(1) 0.035(2) 0.029(1)
N1 0.046(1) 0.038(1) 0.060(1) 0.011(1) 0.018(1) -0.005(1)
N11 0.0261(9) 0.0241(10) 0.0269(9) -0.0014(7) 0.0044(7) -0.0005(7)
N21 0.0268(9) 0.0256(9) 0.0258(9) -0.0008(8) 0.0038(7) 0.0003(8)
N31 0.0271(9) 0.0261(10) 0.0264(9) -0.0003(8) 0.0040(8) -0.0023(7)
C1 0.033(1) 0.023(1) 0.031(1) -0.0052(9) 0.0014(10) -0.0023(9)
C12 0.032(1) 0.029(1) 0.033(1) 0.0007(10) 0.0049(10) 0.0027(10)
C13 0.037(1) 0.041(1) 0.034(1) 0.002(1) 0.000(1) 0.007(1)
C14 0.036(1) 0.048(1) 0.034(1) -0.007(1) -0.008(1) 0.004(1)
C15 0.035(1) 0.036(1) 0.030(1) -0.009(1) 0.0006(10) -0.002(1)
C16 0.026(1) 0.028(1) 0.027(1) -0.0036(9) 0.0040(9) -0.0024(9)
C22 0.034(1) 0.037(1) 0.030(1) 0.002(1) 0.0075(10) 0.002(1)
C23 0.038(1) 0.051(2) 0.034(1) 0.003(1) 0.013(1) 0.008(1)
C24 0.035(1) 0.049(2) 0.050(2) -0.005(1) 0.013(1) 0.017(1)
C25 0.031(1) 0.034(1) 0.044(1) -0.006(1) 0.003(1) 0.010(1)
C26 0.026(1) 0.026(1) 0.032(1) -0.0017(9) 0.0014(9) 0.0045(9)
C32 0.030(1) 0.038(1) 0.039(1) 0.001(1) 0.008(1) 0.000(1)
C33 0.037(1) 0.043(1) 0.042(1) 0.010(1) 0.014(1) 0.002(1)
C34 0.054(2) 0.034(1) 0.040(1) 0.015(1) 0.015(1) 0.001(1)
C35 0.052(2) 0.027(1) 0.031(1) 0.003(1) 0.008(1) -0.0019(10)
C36 0.035(1) 0.025(1) 0.024(1) 0.0003(9) 0.0035(9) -0.0016(9)

loop_
_atom_site_label
_atom_site_fract_x
_atom_site_fract_y
_atom_site_fract_z
_atom_site_U_iso_or_equiv
_atom_site_thermal_displace_type
_atom_site_calc_flag
_atom_site_calc_attached_atom
Fe 0.0000 0.5000 0.0000 0.0234(1) Uani ? ?
O1 0.9185(3) 0.3767(2) 0.7189(1) 0.0607(7) Uani ? ?
O2 0.7292(3) 0.4182(3) 0.6140(1) 0.0779(8) Uani ? ?
O3 0.9436(3) 0.5306(2) 0.6392(2) 0.0871(9) Uani ? ?
N1 0.8637(3) 0.4421(2) 0.6571(2) 0.0467(7) Uani ? ?
N11 0.1836(2) 0.5186(2) 0.0942(1) 0.0259(5) Uani ? ?
N21 0.1062(2) 0.6144(2) -0.0641(1) 0.0264(5) Uani ? ?
N31 -0.0984(2) 0.6490(2) 0.0399(1) 0.0268(5) Uani ? ?
C1 0.1639(3) 0.7423(2) 0.0596(1) 0.0297(6) Uani ? ?
C12 0.2530(3) 0.4196(2) 0.1406(1) 0.0316(6) Uani ? ?
C13 0.3800(3) 0.4344(2) 0.2062(1) 0.0385(7) Uani ? ?
C14 0.4392(3) 0.5545(3) 0.2266(2) 0.0421(7) Uani ? ?
C15 0.3698(3) 0.6568(2) 0.1803(1) 0.0346(6) Uani ? ?
C16 0.2434(3) 0.6357(2) 0.1146(1) 0.0273(5) Uani ? ?
C22 0.1167(3) 0.5909(2) -0.1428(1) 0.0339(6) Uani ? ?
C23 0.2040(3) 0.6664(3) -0.1837(1) 0.0403(7) Uani ? ?
C24 0.2847(3) 0.7703(3) -0.1443(2) 0.0440(7) Uani ? ?
C25 0.2724(3) 0.7973(2) -0.0650(2) 0.0373(7) Uani ? ?
C26 0.1817(3) 0.7190(2) -0.0270(1) 0.0288(6) Uani ? ?
C32 -0.2534(3) 0.6543(2) 0.0437(1) 0.0353(6) Uani ? ?
C33 -0.3204(3) 0.7600(3) 0.0708(2) 0.0402(7) Uani ? ?
C34 -0.2284(3) 0.8665(2) 0.0928(2) 0.0420(7) Uani ? ?
C35 -0.0712(3) 0.8644(2) 0.0882(1) 0.0372(7) Uani ? ?
C36 -0.0091(3) 0.7536(2) 0.0627(1) 0.0288(5) Uani ? ?
H1 0.2176 0.8223 0.0792 0.0356 Uani ? ?
H12 0.2108 0.3338 0.1268 0.0379 Uani ? ?
H13 0.4280 0.3604 0.2381 0.0462 Uani ? ?
H14 0.5295 0.5673 0.2734 0.0505 Uani ? ?
H15 0.4097 0.7432 0.1939 0.0415 Uani ? ?
H22 0.0611 0.5189 -0.1709 0.0407 Uani ? ?
H23 0.2087 0.6465 -0.2405 0.0484 Uani ? ?
H24 0.3496 0.8238 -0.1721 0.0528 Uani ? ?
H25 0.3273 0.8712 -0.0359 0.0448 Uani ? ?
H32 -0.3207 0.5797 0.0264 0.0424 Uani ? ?
H33 -0.4323 0.7594 0.0743 0.0482 Uani ? ?
H34 -0.2742 0.9432 0.1117 0.0504 Uani ? ?
H35 -0.0041 0.9399 0.1026 0.0446 Uani ? ?

loop_
_atom_type_symbol
_atom_type_oxidation_number
_atom_type_number_in_cell
_atom_type_scat_dispersion_real
_atom_type_scat_dispersion_imag
_atom_type_scat_source
C 0 64 0.003 0.002 'International Tables'
H 0 52 0.000 0.000 'International Tables'
Fe 0 2 0.346 0.844 'International Tables'
N 0 16 0.006 0.003 'International Tables'
O 0 12 0.011 0.006 'International Tables'

loop_
_geom_angle_atom_site_label_1
_geom_angle_atom_site_label_2
_geom_angle_atom_site_label_3
_geom_angle
_geom_angle_site_symmetry_1
_geom_angle_site_symmetry_2
_geom_angle_site_symmetry_3
_geom_angle_publ_flag
N(11) Fe N(11)' 180.0 ? ? ? yes
N(11) Fe N(21) 89.07(7) ? ? ? yes
N(11) Fe N(21)' 90.93(7) ? ? ? yes
N(11) Fe N(31) 88.99(7) ? ? ? yes
N(11) Fe N(31)' 91.01(7) ? ? ? yes
N(11)' Fe N(21) 90.93(7) ? ? ? yes
N(11)' Fe N(21)' 89.07(7) ? ? ? yes
N(11)' Fe N(31) 91.01(7) ? ? ? yes
N(11)' Fe N(31)' 88.99(7) ? ? ? yes
N(21) Fe N(21)' 180.0 ? ? ? yes
N(21) Fe N(31) 89.20(8) ? ? ? yes
N(21) Fe N(31)' 90.80(8) ? ? ? yes
N(21)' Fe N(31) 90.80(8) ? ? ? yes
N(21)' Fe N(31)' 89.20(8) ? ? ? yes
N(31) Fe N(31)' 180.0 ? ? ? yes
O(1) N(1) O(2) 119.9(3) ? ? ? yes
O(1) N(1) O(3) 119.3(3) ? ? ? yes
O(2) N(1) O(3) 120.7(3) ? ? ? yes
Fe N(11) C(12) 123.5(1) ? ? ? yes
Fe N(11) C(16) 118.9(1) ? ? ? yes
C(12) N(11) C(16) 117.6(2) ? ? ? yes
Fe N(21) C(22) 123.6(2) ? ? ? yes
Fe N(21) C(26) 118.8(1) ? ? ? yes
C(22) N(21) C(26) 117.4(2) ? ? ? yes
Fe N(31) C(32) 123.7(2) ? ? ? yes
Fe N(31) C(36) 118.8(2) ? ? ? yes
C(32) N(31) C(36) 117.5(2) ? ? ? yes
C(16) C(1) C(26) 109.3(2) ? ? ? yes
C(16) C(1) C(36) 110.8(2) ? ? ? yes
C(26) C(1) C(36) 111.1(2) ? ? ? yes
N(11) C(12) C(13) 122.7(2) ? ? ? yes
C(12) C(13) C(14) 119.1(2) ? ? ? yes
C(13) C(14) C(15) 119.1(2) ? ? ? yes
C(14) C(15) C(16) 119.1(2) ? ? ? yes
N(11) C(16) C(1) 115.4(2) ? ? ? yes
N(11) C(16) C(15) 122.4(2) ? ? ? yes
C(1) C(16) C(15) 122.2(2) ? ? ? yes
N(21) C(22) C(23) 122.4(2) ? ? ? yes
C(22) C(23) C(24) 119.7(2) ? ? ? yes
C(23) C(24) C(25) 118.6(2) ? ? ? yes
C(24) C(25) C(26) 119.3(2) ? ? ? yes
N(21) C(26) C(1) 115.4(2) ? ? ? yes
N(21) C(26) C(25) 122.4(2) ? ? ? yes
C(1) C(26) C(25) 122.1(2) ? ? ? yes
N(31) C(32) C(33) 122.8(2) ? ? ? yes
C(32) C(33) C(34) 119.1(2) ? ? ? yes
C(33) C(34) C(35) 119.3(2) ? ? ? yes
C(34) C(35) C(36) 119.0(2) ? ? ? yes
N(31) C(36) C(1) 115.7(2) ? ? ? yes
N(31) C(36) C(35) 122.4(2) ? ? ? yes
C(1) C(36) C(35) 121.9(2) ? ? ? yes

loop_
_geom_bond_atom_site_label_1
_geom_bond_atom_site_label_2
_geom_bond_distance
_geom_bond_site_symmetry_1
_geom_bond_site_symmetry_2
_geom_bond_publ_flag
Fe N(11) 1.954(2) ? ? yes
Fe N(11)' 1.954(2) ? ? yes
Fe N(21) 1.947(2) ? ? yes
Fe N(21)' 1.947(2) ? ? yes
Fe N(31) 1.947(2) ? ? yes
Fe N(31)' 1.947(2) ? ? yes
O(1) N(1) 1.228(3) ? ? yes
O(2) N(1) 1.232(3) ? ? yes
O(3) N(1) 1.221(3) ? ? yes
N(11) C(12) 1.339(3) ? ? yes
N(11) C(16) 1.335(3) ? ? yes
N(21) C(22) 1.343(3) ? ? yes
N(21) C(26) 1.340(3) ? ? yes
N(31) C(32) 1.340(3) ? ? yes
N(31) C(36) 1.334(3) ? ? yes
C(1) C(16) 1.496(3) ? ? yes
C(1) C(26) 1.490(3) ? ? yes
C(1) C(36) 1.495(3) ? ? yes
C(12) C(13) 1.358(3) ? ? yes
C(13) C(14) 1.362(4) ? ? yes
C(14) C(15) 1.365(3) ? ? yes
C(15) C(16) 1.364(3) ? ? yes
C(22) C(23) 1.362(3) ? ? yes
C(23) C(24) 1.365(4) ? ? yes
C(24) C(25) 1.365(4) ? ? yes
C(25) C(26) 1.370(3) ? ? yes
C(32) C(33) 1.361(3) ? ? yes
C(33) C(34) 1.360(4) ? ? yes
C(34) C(35) 1.362(4) ? ? yes
C(35) C(36) 1.373(3) ? ? yes
